data_2310670
loop_
_publ_author_name
'Siegel, S.'
'Gebert, E.'

_publ_section_title
;
 The Structures of hexagonal Cs Cd Cl3 and tetragonal Cs2 Cd Cl4
;
_journal_name_full 'Acta Crystallographica (1,1948-23,1967)'
_journal_page_first 790
_journal_page_last 790
_journal_volume 17
_journal_year 1964
_chemical_formula_sum 'Cd Cl3 Cs'
_chemical_name_systematic 'Cs Cd Cl3'
_space_group_IT_number 194
_symmetry_space_group_name_Hall '-P 6c 2c'
_symmetry_space_group_name_H-M 'P 63/m m c'
_cell_angle_alpha 90
_cell_angle_beta 90
_cell_angle_gamma 120
_cell_formula_units_Z 6
_cell_length_a 7.418
_cell_length_b 7.418
_cell_length_c 18.39
_cell_volume 876.367
_citation_journal_id_ASTM ACCRA9
_cod_data_source_file Siegel_ACCRA9_1964_154.cif
_cod_data_source_block Cd1Cl3Cs1
_cod_original_formula_sum 'Cd1 Cl3 Cs1'
_cod_database_code 2310670

loop_
_symmetry_equiv_pos_as_xyz
x,y,z
x-y,x,z+1/2
-y,x-y,z
-x,-y,z+1/2
-x+y,-x,z
y,-x+y,z+1/2
-y,-x,-z+1/2
x-y,-y,-z
x,x-y,-z+1/2
y,x,-z
-x+y,y,-z+1/2
-x,-x+y,-z
-x,-y,-z
-x+y,-x,-z-1/2
y,-x+y,-z
x,y,-z-1/2
x-y,x,-z
-y,x-y,-z-1/2
y,x,z-1/2
-x+y,y,z
-x,-x+y,z-1/2
-y,-x,z
x-y,-y,z-1/2
x,x-y,z

loop_
_atom_site_label
_atom_site_type_symbol
_atom_site_fract_x
_atom_site_fract_y
_atom_site_fract_z
_atom_site_occupancy
_atom_site_U_iso_or_equiv
Cl1 Cl-1 0.509 0.018 0.25 1 0.0
Cl2 Cl-1 0.834 0.668 0.0838 1 0.0
Cs2 Cs+1 0.3333 0.6667 0.091 1 0.0
Cs1 Cs+1 0 0 0.25 1 0.0
Cd2 Cd+2 0.3333 0.6667 0.838 1 0.0
Cd1 Cd+2 0 0 0 1 0.0
